data_7037149
loop_
_publ_author_name
'Krupski, Sergei'
'Kehr, Gerald'
'Daniliuc, Constantin G.'
'Erker, Gerhard'

_publ_section_title
;
 Unusual borane addition to conjugated dienylphosphanes under frustrated
 Lewis pair conditions.
;
_journal_issue 14
_journal_name_full 'Dalton transactions (Cambridge, England : 2003)'
_journal_page_first 6111
_journal_page_last 6117
_journal_paper_doi 10.1039/c5dt03879k
_journal_volume 45
_journal_year 2016
_chemical_formula_sum 'C46 H58 Br2 Cu2 P2'
_chemical_formula_weight 959.76
_space_group_crystal_system triclinic
_space_group_IT_number 2
_space_group_name_Hall '-P 1'
_space_group_name_H-M_alt 'P -1'
_symmetry_space_group_name_Hall '-P 1'
_symmetry_space_group_name_H-M 'P -1'
_atom_sites_solution_hydrogens geom
_audit_update_record
;
2015-09-11 deposited with the CCDC.
2015-11-05 downloaded from the CCDC.
;
_cell_angle_alpha 81.832(2)
_cell_angle_beta 71.968(2)
_cell_angle_gamma 76.313(2)
_cell_formula_units_Z 2
_cell_length_a 11.3422(5)
_cell_length_b 13.9434(7)
_cell_length_c 15.1495(7)
_cell_measurement_reflns_used 9968
_cell_measurement_temperature 100.(2)
_cell_measurement_theta_max 25.3580
_cell_measurement_theta_min 2.6807
_cell_volume 2207.35(18)
_computing_cell_refinement 'SAINT V8.34A (Bruker AXS Inc., 2013)'
_computing_data_collection
;
APEX2 v.2014.1-1 (Bruker AXS Inc., 2014)

;
_computing_data_reduction 'SAINT V8.34A (Bruker AXS Inc., 2013)'
_computing_molecular_graphics 'XP (Sheldrick, 2014)'
_computing_publication_material 'SHELXL-2014 (Sheldrick, 2014)'
_computing_structure_refinement 'SHELXL-2014 (Sheldrick, 2014)'
_computing_structure_solution 'SHELXL-2014 (Sheldrick, 2014)'
_diffrn_ambient_temperature 100.(2)
_diffrn_detector_area_resol_mean 10.4167
_diffrn_measured_fraction_theta_full 0.999
_diffrn_measured_fraction_theta_max 0.999
_diffrn_measurement_device_type 'Bruker D8 Venture PHOTON 100 CMOS'
_diffrn_measurement_method 'omega and phi scans'
_diffrn_radiation_monochromator 'MX mirror'
_diffrn_radiation_type 'Mo K\a'
_diffrn_radiation_wavelength 0.71073
_diffrn_reflns_av_R_equivalents 0.0372
_diffrn_reflns_av_unetI/netI 0.0273
_diffrn_reflns_limit_h_max 13
_diffrn_reflns_limit_h_min -13
_diffrn_reflns_limit_k_max 16
_diffrn_reflns_limit_k_min -16
_diffrn_reflns_limit_l_max 18
_diffrn_reflns_limit_l_min -18
_diffrn_reflns_number 37445
_diffrn_reflns_theta_full 25.35
_diffrn_reflns_theta_max 25.35
_diffrn_reflns_theta_min 2.19
_diffrn_source 'Mo ImS'
_diffrn_source_type 'micro focus tube'
_exptl_absorpt_coefficient_mu 2.876
_exptl_absorpt_correction_T_max 0.71
_exptl_absorpt_correction_T_min 0.63
_exptl_absorpt_correction_type multi-scan
_exptl_absorpt_process_details
;
Bruker AXS (2014). SADABS, Version 2014/2, Bruker AXS Inc., Madison, Wisconsin,
USA.
;
_exptl_crystal_colour colourless
_exptl_crystal_density_diffrn 1.444
_exptl_crystal_density_method 'not measured'
_exptl_crystal_description prism
_exptl_crystal_F_000 984
_exptl_crystal_size_max 0.240
_exptl_crystal_size_mid 0.166
_exptl_crystal_size_min 0.125
_refine_diff_density_max 0.735
_refine_diff_density_min -0.307
_refine_ls_extinction_method none
_refine_ls_goodness_of_fit_ref 1.032
_refine_ls_hydrogen_treatment constr
_refine_ls_matrix_type full
_refine_ls_number_parameters 483
_refine_ls_number_reflns 8069
_refine_ls_number_restraints 0
_refine_ls_restrained_S_all 1.032
_refine_ls_R_factor_all 0.0360
_refine_ls_R_factor_gt 0.0259
_refine_ls_shift/su_max 0.002
_refine_ls_shift/su_mean 0.000
_refine_ls_structure_factor_coef Fsqd
_refine_ls_weighting_details 'w=1/[\s^2^(Fo^2^)+(0.0265P)^2^+1.6102P] where P=(Fo^2^+2Fc^2^)/3'
_refine_ls_weighting_scheme calc
_refine_ls_wR_factor_gt 0.0587
_refine_ls_wR_factor_ref 0.0631
_reflns_number_gt 6828
_reflns_number_total 8069
_reflns_threshold_expression 'I > 2\s(I)'
_cod_data_source_file c5dt03879k2.cif
_cod_data_source_block erk7743
_cod_depositor_comments 'Adding full bibliography for 7037148--7037152.cif.'
_cod_database_code 7037149

loop_
_space_group_symop_operation_xyz
'x, y, z'
'-x, -y, -z'

loop_
_atom_site_type_symbol
_atom_site_label
_atom_site_fract_x
_atom_site_fract_y
_atom_site_fract_z
_atom_site_U_iso_or_equiv
_atom_site_adp_type
_atom_site_calc_flag
_atom_site_refinement_flags_adp
_atom_site_refinement_flags_posn
_atom_site_occupancy
Cu Cu1A 0.93574(3) 0.60410(2) 0.00969(2) 0.01799(7) Uani d . . 1
P P1A 0.80686(5) 0.75081(4) 0.00989(4) 0.01570(12) Uani d . . 1
Br Br1A 1.15438(2) 0.53851(2) -0.00242(2) 0.01943(6) Uani d . . 1
C C1A 0.6735(2) 0.72436(16) -0.01735(16) 0.0202(5) Uani d . . 1
H H1A 0.6919 0.6937 -0.0736 0.024 Uiso calc U R 1
C C2A 0.5539(2) 0.74310(17) 0.03256(17) 0.0239(5) Uani d . . 1
H H2A 0.5314 0.7849 0.082 0.029 Uiso calc U R 1
C C3A 0.4523(2) 0.70395(18) 0.01731(18) 0.0270(6) Uani d . . 1
C C4A 0.3344(3) 0.7282(2) 0.0717(2) 0.0393(7) Uani d . . 1
H H4A1 0.3157 0.7706 0.1202 0.047 Uiso calc U R 1
H H4A2 0.2688 0.7031 0.062 0.047 Uiso calc U R 1
C C5A 0.4878(3) 0.6352(2) -0.0588(2) 0.0373(7) Uani d . . 1
H H5A1 0.4119 0.6153 -0.0616 0.056 Uiso calc U R 1
H H5A2 0.5489 0.5763 -0.0459 0.056 Uiso calc U R 1
H H5A3 0.5259 0.669 -0.1185 0.056 Uiso calc U R 1
C C11A 0.7329(2) 0.80886(17) 0.12138(16) 0.0189(5) Uani d . . 1
C C12A 0.6576(2) 0.90569(18) 0.12660(17) 0.0227(5) Uani d . . 1
C C13A 0.5956(2) 0.94172(19) 0.21423(19) 0.0288(6) Uani d . . 1
H H13A 0.5434 1.0061 0.2175 0.035 Uiso calc U R 1
C C14A 0.6067(2) 0.8879(2) 0.29630(18) 0.0304(6) Uani d . . 1
C C15A 0.6828(2) 0.79371(19) 0.28950(17) 0.0281(6) Uani d . . 1
H H15A 0.6924 0.7556 0.345 0.034 Uiso calc U R 1
C C16A 0.7456(2) 0.75290(17) 0.20418(16) 0.0218(5) Uani d . . 1
C C17A 0.6420(2) 0.97384(18) 0.04218(18) 0.0293(6) Uani d . . 1
H H17A 0.5723 1.0304 0.0617 0.044 Uiso calc U R 1
H H17B 0.6231 0.9377 -0.0011 0.044 Uiso calc U R 1
H H17C 0.7206 0.9976 0.0112 0.044 Uiso calc U R 1
C C18A 0.5428(3) 0.9317(2) 0.3899(2) 0.0444(8) Uani d . . 1
H H18A 0.5017 0.883 0.4345 0.067 Uiso calc U R 1
H H18B 0.479 0.9912 0.3828 0.067 Uiso calc U R 1
H H18C 0.6063 0.9493 0.4127 0.067 Uiso calc U R 1
C C19A 0.8275(3) 0.64994(18) 0.20634(17) 0.0323(6) Uani d . . 1
H H19A 0.7992 0.606 0.1756 0.048 Uiso calc U R 1
H H19B 0.8202 0.6244 0.2711 0.048 Uiso calc U R 1
H H19C 0.916 0.6528 0.1737 0.048 Uiso calc U R 1
C C21A 0.8806(2) 0.84250(15) -0.07621(16) 0.0165(5) Uani d . . 1
C C22A 0.9818(2) 0.87006(16) -0.05704(16) 0.0189(5) Uani d . . 1
C C23A 1.0454(2) 0.93821(17) -0.11865(17) 0.0234(5) Uani d . . 1
H H23A 1.1129 0.9568 -0.1051 0.028 Uiso calc U R 1
C C24A 1.0135(2) 0.97942(18) -0.19867(17) 0.0272(6) Uani d . . 1
C C25A 0.9177(2) 0.94835(18) -0.21871(17) 0.0253(5) Uani d . . 1
H H25A 0.897 0.9742 -0.2748 0.03 Uiso calc U R 1
C C26A 0.8505(2) 0.88059(17) -0.15993(16) 0.0207(5) Uani d . . 1
C C27A 1.0266(2) 0.82816(17) 0.02730(17) 0.0219(5) Uani d . . 1
H H27A 1.0984 0.8563 0.0264 0.033 Uiso calc U R 1
H H27B 1.053 0.756 0.0263 0.033 Uiso calc U R 1
H H27C 0.9574 0.845 0.0839 0.033 Uiso calc U R 1
C C28A 1.0809(3) 1.0555(2) -0.26228(19) 0.0419(7) Uani d . . 1
H H28A 1.1493 1.0643 -0.2394 0.063 Uiso calc U R 1
H H28B 1.0207 1.1186 -0.2635 0.063 Uiso calc U R 1
H H28C 1.1166 1.0329 -0.3253 0.063 Uiso calc U R 1
C C29A 0.7505(2) 0.85238(19) -0.19301(17) 0.0269(6) Uani d . . 1
H H29A 0.7444 0.8914 -0.2512 0.04 Uiso calc U R 1
H H29B 0.6684 0.8658 -0.1455 0.04 Uiso calc U R 1
H H29C 0.7741 0.7818 -0.2037 0.04 Uiso calc U R 1
Br Br1B -0.15570(2) 0.94923(2) 0.52651(2) 0.02582(7) Uani d . . 1
Cu Cu1B 0.06822(3) 0.90192(2) 0.50792(2) 0.02270(8) Uani d . . 1
P P1B 0.17048(6) 0.75143(4) 0.54042(4) 0.01740(13) Uani d . . 1
C C1B 0.2684(2) 0.77051(17) 0.60847(17) 0.0233(5) Uani d . . 1
H H1B 0.2256 0.7989 0.6662 0.028 Uiso calc U R 1
C C2B 0.3938(2) 0.74877(17) 0.58551(18) 0.0267(6) Uani d . . 1
H H2B 0.4374 0.7157 0.5303 0.032 Uiso calc U R 1
C C3B 0.4706(3) 0.77188(19) 0.6390(2) 0.0378(7) Uani d . . 1
C C4B 0.5961(3) 0.7542(2) 0.6056(3) 0.0520(9) Uani d . . 1
H H4B1 0.6362 0.7267 0.5472 0.062 Uiso calc U R 1
H H4B2 0.6457 0.7691 0.6402 0.062 Uiso calc U R 1
C C5B 0.4022(3) 0.8125(2) 0.7320(2) 0.0480(8) Uani d . . 1
H H5B1 0.464 0.8172 0.7635 0.072 Uiso calc U R 1
H H5B2 0.3469 0.7685 0.77 0.072 Uiso calc U R 1
H H5B3 0.3511 0.8785 0.7233 0.072 Uiso calc U R 1
C C11B 0.2857(2) 0.67414(16) 0.45002(15) 0.0177(5) Uani d . . 1
C C12B 0.3313(2) 0.57190(17) 0.46788(15) 0.0181(5) Uani d . . 1
C C13B 0.4207(2) 0.51944(17) 0.39664(16) 0.0215(5) Uani d . . 1
H H13B 0.4499 0.4505 0.4085 0.026 Uiso calc U R 1
C C14B 0.4692(2) 0.56330(18) 0.30907(16) 0.0226(5) Uani d . . 1
C C15B 0.4255(2) 0.66350(18) 0.29324(16) 0.0233(5) Uani d . . 1
H H15B 0.4592 0.695 0.2339 0.028 Uiso calc U R 1
C C16B 0.3339(2) 0.72017(18) 0.36110(16) 0.0233(5) Uani d . . 1
C C17B 0.2885(2) 0.51499(16) 0.56083(16) 0.0216(5) Uani d . . 1
H H17D 0.2862 0.5535 0.6109 0.032 Uiso calc U R 1
H H17E 0.3478 0.4514 0.5623 0.032 Uiso calc U R 1
H H17F 0.2037 0.5032 0.5694 0.032 Uiso calc U R 1
C C18B 0.5644(2) 0.5036(2) 0.23238(18) 0.0319(6) Uani d . . 1
H H18D 0.6503 0.502 0.2347 0.048 Uiso calc U R 1
H H18E 0.555 0.5342 0.1719 0.048 Uiso calc U R 1
H H18F 0.5499 0.4359 0.2407 0.048 Uiso calc U R 1
C C19B 0.2899(3) 0.82799(18) 0.33429(18) 0.0362(7) Uani d . . 1
H H19D 0.3395 0.8447 0.2707 0.054 Uiso calc U R 1
H H19E 0.3015 0.8688 0.3773 0.054 Uiso calc U R 1
H H19F 0.2 0.8406 0.3373 0.054 Uiso calc U R 1
C C21B 0.0548(2) 0.67620(16) 0.60850(15) 0.0179(5) Uani d . . 1
C C22B -0.0178(2) 0.64889(17) 0.55923(16) 0.0224(5) Uani d . . 1
C C23B -0.1044(2) 0.58907(18) 0.60483(18) 0.0269(6) Uani d . . 1
H H23B -0.1515 0.5697 0.5708 0.032 Uiso calc U R 1
C C24B -0.1240(2) 0.55693(19) 0.69813(18) 0.0292(6) Uani d . . 1
C C25B -0.0555(2) 0.58722(18) 0.74631(17) 0.0244(5) Uani d . . 1
H H25B -0.0695 0.567 0.8107 0.029 Uiso calc U R 1
C C26B 0.0333(2) 0.64622(17) 0.70438(16) 0.0213(5) Uani d . . 1
C C27B -0.0058(2) 0.68057(19) 0.45754(16) 0.0268(6) Uani d . . 1
H H27D -0.0699 0.6584 0.439 0.04 Uiso calc U R 1
H H27E 0.0788 0.651 0.4196 0.04 Uiso calc U R 1
H H27F -0.0185 0.7529 0.4482 0.04 Uiso calc U R 1
C C28B -0.2171(3) 0.4910(3) 0.7468(2) 0.0486(8) Uani d . . 1
H H28D -0.3035 0.5309 0.7615 0.073 Uiso calc U R 1
H H28E -0.1988 0.4595 0.8045 0.073 Uiso calc U R 1
H H28F -0.2095 0.4399 0.7059 0.073 Uiso calc U R 1
C C29B 0.1013(2) 0.67196(19) 0.76637(17) 0.0277(6) Uani d . . 1
H H29D 0.0741 0.6389 0.8286 0.042 Uiso calc U R 1
H H29E 0.081 0.7438 0.7708 0.042 Uiso calc U R 1
H H29F 0.1929 0.6499 0.74 0.042 Uiso calc U R 1

loop_
_atom_site_aniso_label
_atom_site_aniso_U_11
_atom_site_aniso_U_22
_atom_site_aniso_U_33
_atom_site_aniso_U_12
_atom_site_aniso_U_13
_atom_site_aniso_U_23
Cu1A 0.01832(15) 0.01399(14) 0.02047(15) -0.00090(11) -0.00543(11) -0.00181(11)
P1A 0.0149(3) 0.0133(3) 0.0197(3) -0.0029(2) -0.0057(2) -0.0019(2)
Br1A 0.01685(12) 0.01590(12) 0.02633(13) -0.00361(9) -0.00669(9) -0.00255(9)
C1A 0.0253(13) 0.0173(12) 0.0206(12) -0.0056(10) -0.0106(10) 0.0013(9)
C2A 0.0263(14) 0.0204(12) 0.0281(13) -0.0072(10) -0.0118(11) 0.0014(10)
C3A 0.0255(14) 0.0274(14) 0.0339(14) -0.0101(11) -0.0165(11) 0.0056(11)
C4A 0.0254(15) 0.0454(18) 0.0531(19) -0.0108(13) -0.0183(14) -0.0013(14)
C5A 0.0370(16) 0.0425(17) 0.0435(17) -0.0188(13) -0.0188(13) -0.0042(13)
C11A 0.0144(11) 0.0196(12) 0.0241(12) -0.0065(9) -0.0034(9) -0.0058(9)
C12A 0.0136(12) 0.0240(13) 0.0327(14) -0.0026(10) -0.0080(10) -0.0090(10)
C13A 0.0199(13) 0.0253(13) 0.0402(16) -0.0017(10) -0.0045(11) -0.0139(11)
C14A 0.0271(14) 0.0328(15) 0.0302(14) -0.0137(12) 0.0035(11) -0.0123(12)
C15A 0.0329(15) 0.0281(14) 0.0221(13) -0.0158(12) 0.0006(11) -0.0009(10)
C16A 0.0212(12) 0.0204(12) 0.0240(12) -0.0104(10) -0.0017(10) -0.0022(10)
C17A 0.0279(14) 0.0220(13) 0.0393(15) 0.0074(11) -0.0170(12) -0.0111(11)
C18A 0.0469(19) 0.0443(18) 0.0338(16) -0.0122(15) 0.0074(14) -0.0154(13)
C19A 0.0489(17) 0.0235(14) 0.0196(13) -0.0069(12) -0.0049(12) 0.0021(10)
C21A 0.0163(11) 0.0109(11) 0.0221(12) -0.0006(9) -0.0057(9) -0.0031(9)
C22A 0.0195(12) 0.0131(11) 0.0242(12) -0.0016(9) -0.0071(10) -0.0030(9)
C23A 0.0239(13) 0.0234(13) 0.0263(13) -0.0096(10) -0.0079(10) -0.0034(10)
C24A 0.0331(15) 0.0237(13) 0.0252(13) -0.0115(11) -0.0058(11) 0.0003(10)
C25A 0.0326(14) 0.0216(13) 0.0214(13) -0.0038(11) -0.0101(11) 0.0019(10)
C26A 0.0208(12) 0.0179(12) 0.0235(12) -0.0002(10) -0.0082(10) -0.0038(9)
C27A 0.0226(13) 0.0183(12) 0.0290(13) -0.0059(10) -0.0127(10) -0.0002(10)
C28A 0.058(2) 0.0476(18) 0.0293(15) -0.0327(16) -0.0141(14) 0.0087(13)
C29A 0.0297(14) 0.0283(14) 0.0266(13) -0.0066(11) -0.0149(11) 0.0023(11)
Br1B 0.02490(14) 0.01919(13) 0.03201(14) -0.00178(10) -0.00816(10) -0.00216(10)
Cu1B 0.02634(17) 0.01595(15) 0.02130(15) 0.00201(12) -0.00598(12) 0.00049(11)
P1B 0.0191(3) 0.0133(3) 0.0169(3) -0.0006(2) -0.0036(2) 0.0004(2)
C1B 0.0311(14) 0.0154(12) 0.0230(13) -0.0037(10) -0.0083(11) -0.0010(9)
C2B 0.0323(15) 0.0148(12) 0.0357(15) -0.0034(10) -0.0159(12) 0.0007(10)
C3B 0.0453(18) 0.0185(13) 0.0596(19) -0.0067(12) -0.0296(15) -0.0013(13)
C4B 0.0429(19) 0.0340(17) 0.093(3) -0.0084(14) -0.0404(19) -0.0012(17)
C5B 0.064(2) 0.0353(17) 0.062(2) -0.0081(15) -0.0417(18) -0.0099(15)
C11B 0.0165(11) 0.0175(11) 0.0176(11) -0.0026(9) -0.0033(9) -0.0015(9)
C12B 0.0166(12) 0.0196(12) 0.0180(12) -0.0034(9) -0.0051(9) -0.0010(9)
C13B 0.0199(12) 0.0170(12) 0.0261(13) 0.0002(10) -0.0072(10) -0.0025(10)
C14B 0.0150(12) 0.0293(13) 0.0224(12) -0.0015(10) -0.0042(10) -0.0064(10)
C15B 0.0228(13) 0.0274(13) 0.0166(12) -0.0085(10) 0.0003(10) 0.0002(10)
C16B 0.0254(13) 0.0213(12) 0.0215(12) -0.0076(10) -0.0031(10) 0.0001(10)
C17B 0.0232(13) 0.0149(12) 0.0228(12) 0.0005(10) -0.0053(10) 0.0011(9)
C18B 0.0277(14) 0.0348(15) 0.0260(14) 0.0004(12) -0.0005(11) -0.0068(11)
C19B 0.0511(18) 0.0216(14) 0.0231(14) -0.0059(12) 0.0041(12) 0.0031(11)
C21B 0.0170(12) 0.0143(11) 0.0183(12) 0.0017(9) -0.0023(9) -0.0019(9)
C22B 0.0202(12) 0.0200(12) 0.0231(13) 0.0024(10) -0.0050(10) -0.0024(10)
C23B 0.0219(13) 0.0290(14) 0.0306(14) -0.0038(11) -0.0088(11) -0.0043(11)
C24B 0.0217(13) 0.0330(15) 0.0286(14) -0.0071(11) 0.0000(11) -0.0020(11)
C25B 0.0255(13) 0.0263(13) 0.0172(12) -0.0024(11) -0.0031(10) 0.0005(10)
C26B 0.0189(12) 0.0199(12) 0.0207(12) 0.0015(10) -0.0031(10) -0.0021(9)
C27B 0.0319(14) 0.0271(14) 0.0228(13) -0.0050(11) -0.0105(11) -0.0024(10)
C28B 0.0476(19) 0.067(2) 0.0358(17) -0.0366(17) -0.0024(14) 0.0001(15)
C29B 0.0280(14) 0.0330(15) 0.0207(13) -0.0058(11) -0.0057(11) -0.0013(11)

loop_
_atom_type_symbol
_atom_type_description
_atom_type_scat_dispersion_real
_atom_type_scat_dispersion_imag
_atom_type_scat_source
C C 0.0033 0.0016 'International Tables Vol C Tables 4.2.6.8 and 6.1.1.4'
H H 0.0000 0.0000 'International Tables Vol C Tables 4.2.6.8 and 6.1.1.4'
P P 0.1023 0.0942 'International Tables Vol C Tables 4.2.6.8 and 6.1.1.4'
Cu Cu 0.3201 1.2651 'International Tables Vol C Tables 4.2.6.8 and 6.1.1.4'
Br Br -0.2901 2.4595 'International Tables Vol C Tables 4.2.6.8 and 6.1.1.4'

loop_
_geom_angle_atom_site_label_1
_geom_angle_atom_site_label_2
_geom_angle_atom_site_label_3
_geom_angle_site_symmetry_1
_geom_angle_site_symmetry_3
_geom_angle
P1A Cu1A Br1A . . 138.23(2)
P1A Cu1A Br1A . 2_765 115.607(19)
Br1A Cu1A Br1A . 2_765 105.740(12)
P1A Cu1A Cu1A . 2_765 166.22(2)
Br1A Cu1A Cu1A . 2_765 54.126(10)
Br1A Cu1A Cu1A 2_765 2_765 51.614(10)
C1A P1A C21A . . 111.65(10)
C1A P1A C11A . . 103.19(10)
C21A P1A C11A . . 107.66(10)
C1A P1A Cu1A . . 103.18(8)
C21A P1A Cu1A . . 112.54(7)
C11A P1A Cu1A . . 118.15(8)
Cu1A Br1A Cu1A . 2_765 74.260(12)
C2A C1A P1A . . 126.87(19)
C2A C1A H1A . . 116.6
P1A C1A H1A . . 116.6
C1A C2A C3A . . 124.8(2)
C1A C2A H2A . . 117.6
C3A C2A H2A . . 117.6
C4A C3A C2A . . 119.8(2)
C4A C3A C5A . . 122.2(2)
C2A C3A C5A . . 117.9(2)
C3A C4A H4A1 . . 120.0
C3A C4A H4A2 . . 120.0
H4A1 C4A H4A2 . . 120.0
C3A C5A H5A1 . . 109.5
C3A C5A H5A2 . . 109.5
H5A1 C5A H5A2 . . 109.5
C3A C5A H5A3 . . 109.5
H5A1 C5A H5A3 . . 109.5
H5A2 C5A H5A3 . . 109.5
C16A C11A C12A . . 119.1(2)
C16A C11A P1A . . 118.91(17)
C12A C11A P1A . . 121.85(18)
C13A C12A C11A . . 118.7(2)
C13A C12A C17A . . 117.7(2)
C11A C12A C17A . . 123.6(2)
C14A C13A C12A . . 123.0(2)
C14A C13A H13A . . 118.5
C12A C13A H13A . . 118.5
C13A C14A C15A . . 117.3(2)
C13A C14A C18A . . 121.4(3)
C15A C14A C18A . . 121.3(3)
C14A C15A C16A . . 122.4(2)
C14A C15A H15A . . 118.8
C16A C15A H15A . . 118.8
C15A C16A C11A . . 119.4(2)
C15A C16A C19A . . 117.1(2)
C11A C16A C19A . . 123.4(2)
C12A C17A H17A . . 109.5
C12A C17A H17B . . 109.5
H17A C17A H17B . . 109.5
C12A C17A H17C . . 109.5
H17A C17A H17C . . 109.5
H17B C17A H17C . . 109.5
C14A C18A H18A . . 109.5
C14A C18A H18B . . 109.5
H18A C18A H18B . . 109.5
C14A C18A H18C . . 109.5
H18A C18A H18C . . 109.5
H18B C18A H18C . . 109.5
C16A C19A H19A . . 109.5
C16A C19A H19B . . 109.5
H19A C19A H19B . . 109.5
C16A C19A H19C . . 109.5
H19A C19A H19C . . 109.5
H19B C19A H19C . . 109.5
C22A C21A C26A . . 119.1(2)
C22A C21A P1A . . 114.74(16)
C26A C21A P1A . . 125.99(17)
C23A C22A C21A . . 119.4(2)
C23A C22A C27A . . 117.6(2)
C21A C22A C27A . . 123.0(2)
C24A C23A C22A . . 122.2(2)
C24A C23A H23A . . 118.9
C22A C23A H23A . . 118.9
C23A C24A C25A . . 117.8(2)
C23A C24A C28A . . 121.0(2)
C25A C24A C28A . . 121.2(2)
C24A C25A C26A . . 122.7(2)
C24A C25A H25A . . 118.6
C26A C25A H25A . . 118.6
C25A C26A C21A . . 118.7(2)
C25A C26A C29A . . 116.2(2)
C21A C26A C29A . . 125.1(2)
C22A C27A H27A . . 109.5
C22A C27A H27B . . 109.5
H27A C27A H27B . . 109.5
C22A C27A H27C . . 109.5
H27A C27A H27C . . 109.5
H27B C27A H27C . . 109.5
C24A C28A H28A . . 109.5
C24A C28A H28B . . 109.5
H28A C28A H28B . . 109.5
C24A C28A H28C . . 109.5
H28A C28A H28C . . 109.5
H28B C28A H28C . . 109.5
C26A C29A H29A . . 109.5
C26A C29A H29B . . 109.5
H29A C29A H29B . . 109.5
C26A C29A H29C . . 109.5
H29A C29A H29C . . 109.5
H29B C29A H29C . . 109.5
Cu1B Br1B Cu1B . 2_576 71.455(13)
P1B Cu1B Br1B . . 125.27(2)
P1B Cu1B Br1B . 2_576 125.43(2)
Br1B Cu1B Br1B . 2_576 108.544(13)
P1B Cu1B Cu1B . 2_576 172.22(2)
Br1B Cu1B Cu1B . 2_576 54.712(11)
Br1B Cu1B Cu1B 2_576 2_576 53.833(11)
C1B P1B C11B . . 102.28(11)
C1B P1B C21B . . 111.24(11)
C11B P1B C21B . . 106.59(10)
C1B P1B Cu1B . . 104.56(8)
C11B P1B Cu1B . . 122.65(7)
C21B P1B Cu1B . . 109.19(7)
C2B C1B P1B . . 126.4(2)
C2B C1B H1B . . 116.8
P1B C1B H1B . . 116.8
C1B C2B C3B . . 125.0(3)
C1B C2B H2B . . 117.5
C3B C2B H2B . . 117.5
C4B C3B C2B . . 120.0(3)
C4B C3B C5B . . 122.4(3)
C2B C3B C5B . . 117.6(3)
C3B C4B H4B1 . . 120.0
C3B C4B H4B2 . . 120.0
H4B1 C4B H4B2 . . 120.0
C3B C5B H5B1 . . 109.5
C3B C5B H5B2 . . 109.5
H5B1 C5B H5B2 . . 109.5
C3B C5B H5B3 . . 109.5
H5B1 C5B H5B3 . . 109.5
H5B2 C5B H5B3 . . 109.5
C16B C11B C12B . . 119.3(2)
C16B C11B P1B . . 118.30(17)
C12B C11B P1B . . 122.37(16)
C13B C12B C11B . . 118.8(2)
C13B C12B C17B . . 117.2(2)
C11B C12B C17B . . 124.0(2)
C14B C13B C12B . . 122.7(2)
C14B C13B H13B . . 118.6
C12B C13B H13B . . 118.6
C15B C14B C13B . . 117.7(2)
C15B C14B C18B . . 120.8(2)
C13B C14B C18B . . 121.4(2)
C14B C15B C16B . . 122.5(2)
C14B C15B H15B . . 118.8
C16B C15B H15B . . 118.8
C15B C16B C11B . . 119.0(2)
C15B C16B C19B . . 117.6(2)
C11B C16B C19B . . 123.5(2)
C12B C17B H17D . . 109.5
C12B C17B H17E . . 109.5
H17D C17B H17E . . 109.5
C12B C17B H17F . . 109.5
H17D C17B H17F . . 109.5
H17E C17B H17F . . 109.5
C14B C18B H18D . . 109.5
C14B C18B H18E . . 109.5
H18D C18B H18E . . 109.5
C14B C18B H18F . . 109.5
H18D C18B H18F . . 109.5
H18E C18B H18F . . 109.5
C16B C19B H19D . . 109.5
C16B C19B H19E . . 109.5
H19D C19B H19E . . 109.5
C16B C19B H19F . . 109.5
H19D C19B H19F . . 109.5
H19E C19B H19F . . 109.5
C22B C21B C26B . . 119.1(2)
C22B C21B P1B . . 115.74(17)
C26B C21B P1B . . 125.18(18)
C23B C22B C21B . . 119.3(2)
C23B C22B C27B . . 117.5(2)
C21B C22B C27B . . 123.2(2)
C24B C23B C22B . . 122.2(2)
C24B C23B H23B . . 118.9
C22B C23B H23B . . 118.9
C25B C24B C23B . . 117.8(2)
C25B C24B C28B . . 120.4(2)
C23B C24B C28B . . 121.8(2)
C24B C25B C26B . . 122.7(2)
C24B C25B H25B . . 118.7
C26B C25B H25B . . 118.7
C25B C26B C21B . . 118.8(2)
C25B C26B C29B . . 116.2(2)
C21B C26B C29B . . 124.9(2)
C22B C27B H27D . . 109.5
C22B C27B H27E . . 109.5
H27D C27B H27E . . 109.5
C22B C27B H27F . . 109.5
H27D C27B H27F . . 109.5
H27E C27B H27F . . 109.5
C24B C28B H28D . . 109.5
C24B C28B H28E . . 109.5
H28D C28B H28E . . 109.5
C24B C28B H28F . . 109.5
H28D C28B H28F . . 109.5
H28E C28B H28F . . 109.5
C26B C29B H29D . . 109.5
C26B C29B H29E . . 109.5
H29D C29B H29E . . 109.5
C26B C29B H29F . . 109.5
H29D C29B H29F . . 109.5
H29E C29B H29F . . 109.5

loop_
_geom_bond_atom_site_label_1
_geom_bond_atom_site_label_2
_geom_bond_site_symmetry_2
_geom_bond_distance
Cu1A P1A . 2.2148(6)
Cu1A Br1A . 2.3902(4)
Cu1A Br1A 2_765 2.4708(4)
Cu1A Cu1A 2_765 2.9349(5)
P1A C1A . 1.813(2)
P1A C21A . 1.842(2)
P1A C11A . 1.844(2)
Br1A Cu1A 2_765 2.4708(4)
C1A C2A . 1.316(3)
C1A H1A . 0.95
C2A C3A . 1.476(3)
C2A H2A . 0.95
C3A C4A . 1.328(4)
C3A C5A . 1.501(4)
C4A H4A1 . 0.95
C4A H4A2 . 0.95
C5A H5A1 . 0.98
C5A H5A2 . 0.98
C5A H5A3 . 0.98
C11A C16A . 1.408(3)
C11A C12A . 1.415(3)
C12A C13A . 1.398(3)
C12A C17A . 1.512(4)
C13A C14A . 1.383(4)
C13A H13A . 0.95
C14A C15A . 1.389(4)
C14A C18A . 1.519(4)
C15A C16A . 1.396(3)
C15A H15A . 0.95
C16A C19A . 1.516(3)
C17A H17A . 0.98
C17A H17B . 0.98
C17A H17C . 0.98
C18A H18A . 0.98
C18A H18B . 0.98
C18A H18C . 0.98
C19A H19A . 0.98
C19A H19B . 0.98
C19A H19C . 0.98
C21A C22A . 1.413(3)
C21A C26A . 1.414(3)
C22A C23A . 1.397(3)
C22A C27A . 1.510(3)
C23A C24A . 1.381(3)
C23A H23A . 0.95
C24A C25A . 1.387(3)
C24A C28A . 1.509(3)
C25A C26A . 1.396(3)
C25A H25A . 0.95
C26A C29A . 1.521(3)
C27A H27A . 0.98
C27A H27B . 0.98
C27A H27C . 0.98
C28A H28A . 0.98
C28A H28B . 0.98
C28A H28C . 0.98
C29A H29A . 0.98
C29A H29B . 0.98
C29A H29C . 0.98
Br1B Cu1B . 2.4045(4)
Br1B Cu1B 2_576 2.4312(4)
Cu1B P1B . 2.2134(6)
Cu1B Br1B 2_576 2.4312(4)
Cu1B Cu1B 2_576 2.8238(6)
P1B C1B . 1.815(2)
P1B C11B . 1.841(2)
P1B C21B . 1.842(2)
C1B C2B . 1.325(3)
C1B H1B . 0.95
C2B C3B . 1.471(4)
C2B H2B . 0.95
C3B C4B . 1.329(4)
C3B C5B . 1.500(4)
C4B H4B1 . 0.95
C4B H4B2 . 0.95
C5B H5B1 . 0.98
C5B H5B2 . 0.98
C5B H5B3 . 0.98
C11B C16B . 1.410(3)
C11B C12B . 1.414(3)
C12B C13B . 1.387(3)
C12B C17B . 1.513(3)
C13B C14B . 1.383(3)
C13B H13B . 0.95
C14B C15B . 1.380(3)
C14B C18B . 1.511(3)
C15B C16B . 1.394(3)
C15B H15B . 0.95
C16B C19B . 1.507(3)
C17B H17D . 0.98
C17B H17E . 0.98
C17B H17F . 0.98
C18B H18D . 0.98
C18B H18E . 0.98
C18B H18F . 0.98
C19B H19D . 0.98
C19B H19E . 0.98
C19B H19F . 0.98
C21B C22B . 1.411(3)
C21B C26B . 1.414(3)
C22B C23B . 1.393(3)
C22B C27B . 1.514(3)
C23B C24B . 1.386(4)
C23B H23B . 0.95
C24B C25B . 1.381(4)
C24B C28B . 1.513(4)
C25B C26B . 1.394(3)
C25B H25B . 0.95
C26B C29B . 1.510(3)
C27B H27D . 0.98
C27B H27E . 0.98
C27B H27F . 0.98
C28B H28D . 0.98
C28B H28E . 0.98
C28B H28F . 0.98
C29B H29D . 0.98
C29B H29E . 0.98
C29B H29F . 0.98

loop_
_geom_torsion_atom_site_label_1
_geom_torsion_atom_site_label_2
_geom_torsion_atom_site_label_3
_geom_torsion_atom_site_label_4
_geom_torsion
C21A P1A C1A C2A -115.5(2)
C11A P1A C1A C2A -0.1(2)
Cu1A P1A C1A C2A 123.4(2)
P1A C1A C2A C3A -167.91(18)
C1A C2A C3A C4A -179.6(3)
C1A C2A C3A C5A 1.9(4)
C1A P1A C11A C16A 103.92(19)
C21A P1A C11A C16A -137.89(18)
Cu1A P1A C11A C16A -9.1(2)
C1A P1A C11A C12A -72.1(2)
C21A P1A C11A C12A 46.1(2)
Cu1A P1A C11A C12A 174.86(15)
C16A C11A C12A C13A -1.5(3)
P1A C11A C12A C13A 174.52(17)
C16A C11A C12A C17A 177.2(2)
P1A C11A C12A C17A -6.7(3)
C11A C12A C13A C14A 1.5(4)
C17A C12A C13A C14A -177.3(2)
C12A C13A C14A C15A -0.5(4)
C12A C13A C14A C18A 177.0(2)
C13A C14A C15A C16A -0.5(4)
C18A C14A C15A C16A -178.1(2)
C14A C15A C16A C11A 0.5(4)
C14A C15A C16A C19A 179.0(2)
C12A C11A C16A C15A 0.5(3)
P1A C11A C16A C15A -175.61(18)
C12A C11A C16A C19A -177.8(2)
P1A C11A C16A C19A 6.0(3)
C1A P1A C21A C22A 177.28(16)
C11A P1A C21A C22A 64.69(18)
Cu1A P1A C21A C22A -67.23(17)
C1A P1A C21A C26A -7.2(2)
C11A P1A C21A C26A -119.8(2)
Cu1A P1A C21A C26A 108.24(19)
C26A C21A C22A C23A 3.3(3)
P1A C21A C22A C23A 179.16(17)
C26A C21A C22A C27A -175.9(2)
P1A C21A C22A C27A -0.1(3)
C21A C22A C23A C24A -0.5(4)
C27A C22A C23A C24A 178.8(2)
C22A C23A C24A C25A -2.3(4)
C22A C23A C24A C28A 177.9(2)
C23A C24A C25A C26A 2.4(4)
C28A C24A C25A C26A -177.8(2)
C24A C25A C26A C21A 0.4(4)
C24A C25A C26A C29A -178.7(2)
C22A C21A C26A C25A -3.3(3)
P1A C21A C26A C25A -178.59(17)
C22A C21A C26A C29A 175.7(2)
P1A C21A C26A C29A 0.4(3)
C11B P1B C1B C2B 11.1(2)
C21B P1B C1B C2B 124.6(2)
Cu1B P1B C1B C2B -117.7(2)
P1B C1B C2B C3B 175.27(19)
C1B C2B C3B C4B -174.3(3)
C1B C2B C3B C5B 7.4(4)
C1B P1B C11B C16B -100.34(19)
C21B P1B C11B C16B 142.81(18)
Cu1B P1B C11B C16B 16.1(2)
C1B P1B C11B C12B 76.8(2)
C21B P1B C11B C12B -40.0(2)
Cu1B P1B C11B C12B -166.75(16)
C16B C11B C12B C13B -1.1(3)
P1B C11B C12B C13B -178.25(17)
C16B C11B C12B C17B 178.9(2)
P1B C11B C12B C17B 1.7(3)
C11B C12B C13B C14B 1.2(4)
C17B C12B C13B C14B -178.8(2)
C12B C13B C14B C15B 0.0(4)
C12B C13B C14B C18B -178.7(2)
C13B C14B C15B C16B -1.3(4)
C18B C14B C15B C16B 177.3(2)
C14B C15B C16B C11B 1.4(4)
C14B C15B C16B C19B -177.5(2)
C12B C11B C16B C15B -0.2(3)
P1B C11B C16B C15B 177.09(18)
C12B C11B C16B C19B 178.7(2)
P1B C11B C16B C19B -4.1(3)
C1B P1B C21B C22B -174.07(17)
C11B P1B C21B C22B -63.35(19)
Cu1B P1B C21B C22B 71.05(17)
C1B P1B C21B C26B 6.9(2)
C11B P1B C21B C26B 117.6(2)
Cu1B P1B C21B C26B -107.96(19)
C26B C21B C22B C23B -3.2(3)
P1B C21B C22B C23B 177.76(18)
C26B C21B C22B C27B 177.5(2)
P1B C21B C22B C27B -1.5(3)
C21B C22B C23B C24B 1.5(4)
C27B C22B C23B C24B -179.2(2)
C22B C23B C24B C25B 0.8(4)
C22B C23B C24B C28B -179.3(3)
C23B C24B C25B C26B -1.5(4)
C28B C24B C25B C26B 178.7(3)
C24B C25B C26B C21B -0.2(4)
C24B C25B C26B C29B -179.3(2)
C22B C21B C26B C25B 2.5(3)
P1B C21B C26B C25B -178.47(17)
C22B C21B C26B C29B -178.4(2)
P1B C21B C26B C29B 0.5(3)
